data_8101957
loop_
_publ_author_name
'Shi, Y.-C.'
'Cheng, H.-J.'
'Zhou, R.'
'Lu, Y.'

_publ_section_title
;
Crystal structure of 1,3-benzene-bis(1-ferrocenyl-3-hydroxyprop-2-
en-1-one), (C~5~H~5~)Fe(C~22~H~16~O~4~)Fe(C~5~H~5~)
;
_journal_issue 2
_journal_name_full 'Zeitschrift f\"ur Kristallographie - New Crystal Structures'
_journal_page_first 197
_journal_page_last 199
_journal_volume 221
_journal_year 2006
_chemical_formula_moiety 'C32 H26 Fe2 O4'
_chemical_formula_structural (C5H5)Fe(C22H16O4)Fe(C5H5)
_chemical_formula_sum 'C32 H26 Fe2 O4'
_chemical_formula_weight 586.23
_chemical_name_systematic
; 
 1,3-benzene-bis(1-ferrocenyl-3-hydroxyprop-2-en-1-one)
;
_space_group_IT_number 15
_space_group_name_Hall '-C 2yc'
_symmetry_cell_setting monoclinic
_symmetry_space_group_name_Hall '-C 2yc'
_symmetry_space_group_name_H-M 'C 1 2/c 1'
_atom_sites_solution_hydrogens geom
_atom_sites_solution_primary direct
_atom_sites_solution_secondary difmap
_audit_creation_method SHELXL-97
_cell_angle_alpha 90.00
_cell_angle_beta 94.38(3)
_cell_angle_gamma 90.00
_cell_formula_units_Z 8
_cell_length_a 19.831(4)
_cell_length_b 9.994(2)
_cell_length_c 25.913(5)
_cell_measurement_reflns_used 25
_cell_measurement_temperature 295
_cell_measurement_theta_max 13
_cell_measurement_theta_min 9
_cell_volume 5120.7(18)
_computing_cell_refinement 'CAD4 Software'
_computing_data_collection 'CAD4 Software (Enraf-Nonius,1989)'
_computing_data_reduction 'XCAD4 (Harms & Wocadlo,1995)'
_computing_molecular_graphics 'PLATON (Spek, 2003))'
_computing_publication_material 'PLATON (Spek, 2003))'
_computing_structure_refinement 'SHELXL-97 (Sheldrick, 1997)'
_computing_structure_solution 'SHELXS-97 (Sheldrick, 1997)'
_diffrn_ambient_temperature 295
_diffrn_measured_fraction_theta_full 1.000
_diffrn_measured_fraction_theta_max 1.000
_diffrn_measurement_device_type 'Enraf-Nonius CAD4'
_diffrn_measurement_method omega/2theta
_diffrn_radiation_monochromator graphite
_diffrn_radiation_source 'fine-focus sealed tube'
_diffrn_radiation_type MoK\a
_diffrn_radiation_wavelength 0.71073
_diffrn_reflns_av_R_equivalents 0.0907
_diffrn_reflns_av_sigmaI/netI 0.1217
_diffrn_reflns_limit_h_max 23
_diffrn_reflns_limit_h_min -23
_diffrn_reflns_limit_k_max 0
_diffrn_reflns_limit_k_min -11
_diffrn_reflns_limit_l_max 30
_diffrn_reflns_limit_l_min -30
_diffrn_reflns_number 8991
_diffrn_reflns_theta_full 24.98
_diffrn_reflns_theta_max 24.98
_diffrn_reflns_theta_min 1.58
_diffrn_standards_decay_% 0
_diffrn_standards_interval_count 200
_diffrn_standards_interval_time 120
_diffrn_standards_number 3
_exptl_absorpt_coefficient_mu 1.171
_exptl_absorpt_correction_T_max 0.8919
_exptl_absorpt_correction_T_min 0.7996
_exptl_absorpt_correction_type empirical
_exptl_absorpt_process_details '\y scan (North et al., 1968)'
_exptl_crystal_colour red
_exptl_crystal_density_diffrn 1.521
_exptl_crystal_density_method 'not measured'
_exptl_crystal_description block
_exptl_crystal_F_000 2416
_exptl_crystal_size_max 0.20
_exptl_crystal_size_mid 0.10
_exptl_crystal_size_min 0.10
_refine_diff_density_max 0.507
_refine_diff_density_min -0.289
_refine_diff_density_rms 0.079
_refine_ls_extinction_method none
_refine_ls_goodness_of_fit_ref 0.989
_refine_ls_hydrogen_treatment constr
_refine_ls_matrix_type full
_refine_ls_number_parameters 345
_refine_ls_number_reflns 4499
_refine_ls_number_restraints 2
_refine_ls_restrained_S_all 0.989
_refine_ls_R_factor_all 0.1380
_refine_ls_R_factor_gt 0.0526
_refine_ls_shift/su_max 0.000
_refine_ls_shift/su_mean 0.000
_refine_ls_structure_factor_coef Fsqd
_refine_ls_weighting_details 'calc w=1/[\s^2^(Fo^2^)+(0.0520P)^2^+0.0000P] where P=(Fo^2^+2Fc^2^)/3'
_refine_ls_weighting_scheme calc
_refine_ls_wR_factor_gt 0.1183
_refine_ls_wR_factor_ref 0.1475
_reflns_number_gt 2225
_reflns_number_total 4499
_reflns_threshold_expression >2sigma(I)
_cod_data_source_file 1267-1761.cff
_cod_data_source_block SHIYZ_C32H26Fe2O4
_cod_depositor_comments
;
The following automatic conversions were performed:
'_symmetry_cell_setting' value 'Monoclinic' changed to 'monoclinic'
according to '/home/saulius/struct/CIF-dictionaries/cif_core.dic'
dictionary named 'cif_core.dic' version 2.4.1 from
2010-06-29.

'_exptl_absorpt_correction_type' value 'Empirical' changed to
'empirical' according to
'/home/saulius/struct/CIF-dictionaries/cif_core.dic' dictionary named
'cif_core.dic' version 2.4.1 from 2010-06-29.

Automatic conversion script
Id: cif_fix_enum 1555 2011-01-17 13:19:09Z saulius 
;
_cod_original_sg_symbol_H-M C12/c1
_cod_database_code 8101957

loop_
_symmetry_equiv_pos_as_xyz
'x, y, z'
'-x, y, -z+1/2'
'x+1/2, y+1/2, z'
'-x+1/2, y+1/2, -z+1/2'
'-x, -y, -z'
'x, -y, z-1/2'
'-x+1/2, -y+1/2, -z'
'x+1/2, -y+1/2, z-1/2'

loop_
_atom_site_label
_atom_site_type_symbol
_atom_site_fract_x
_atom_site_fract_y
_atom_site_fract_z
_atom_site_U_iso_or_equiv
_atom_site_adp_type
_atom_site_occupancy
_atom_site_symmetry_multiplicity
_atom_site_Wyckoff_symbol
_atom_site_calc_flag
_atom_site_refinement_flags
_atom_site_disorder_assembly
_atom_site_disorder_group
Fe1 Fe 0.42198(4) 1.02203(9) 0.12425(3) 0.0442(3) Uani 1 8 f d . . .
Fe2 Fe 0.63623(4) 0.51696(8) 0.53700(3) 0.0399(2) Uani 1 8 f d . . .
O1 O 0.4683(2) 0.6533(5) 0.15039(16) 0.0584(12) Uani 1 8 f d . . .
O2 O 0.5609(2) 0.5795(5) 0.21664(18) 0.0613(13) Uani 1 8 f d D . .
H2O H 0.5249 0.5761 0.1989 0.092 Uiso 1 8 f calc RD . .
O4 O 0.81319(18) 0.5505(4) 0.37222(15) 0.0459(11) Uani 1 8 f d D . .
H4O H 0.8175 0.5201 0.4017 0.069 Uiso 1 8 f calc RD . .
O3 O 0.77877(19) 0.4527(4) 0.45376(15) 0.0501(11) Uani 1 8 f d . . .
C4 C 0.4037(5) 1.2097(8) 0.1499(3) 0.084(3) Uani 1 8 f d . . .
H4 H 0.4131 1.2932 0.1320 0.101 Uiso 1 8 f calc R . .
C5 C 0.4482(4) 1.1432(8) 0.1859(3) 0.077(2) Uani 1 8 f d . . .
H5 H 0.4942 1.1720 0.1971 0.093 Uiso 1 8 f calc R . .
C1 C 0.4160(4) 1.0285(8) 0.2032(2) 0.071(2) Uani 1 8 f d . . .
H1 H 0.4350 0.9633 0.2285 0.085 Uiso 1 8 f calc R . .
C2 C 0.3511(4) 1.0253(9) 0.1774(3) 0.078(2) Uani 1 8 f d . . .
H2 H 0.3168 0.9561 0.1815 0.093 Uiso 1 8 f calc R . .
C3 C 0.3435(4) 1.1363(9) 0.1439(3) 0.077(2) Uani 1 8 f d . . .
H3 H 0.3031 1.1595 0.1215 0.093 Uiso 1 8 f calc R . .
C9 C 0.5064(3) 0.9778(7) 0.0890(2) 0.0535(17) Uani 1 8 f d . . .
H9 H 0.5524 1.0078 0.0998 0.064 Uiso 1 8 f calc R . .
C10 C 0.4749(3) 0.8587(6) 0.1054(2) 0.0429(16) Uani 1 8 f d . . .
C6 C 0.4082(3) 0.8549(6) 0.0801(2) 0.0494(16) Uani 1 8 f d . . .
H6 H 0.3742 0.7852 0.0842 0.059 Uiso 1 8 f calc R . .
C7 C 0.4000(3) 0.9689(7) 0.0484(2) 0.0522(17) Uani 1 8 f d . . .
H7 H 0.3589 0.9931 0.0270 0.063 Uiso 1 8 f calc R . .
C8 C 0.4597(3) 1.0439(7) 0.0538(2) 0.0545(18) Uani 1 8 f d . . .
H8 H 0.4674 1.1293 0.0367 0.065 Uiso 1 8 f calc R . .
C11 C 0.5017(3) 0.7580(6) 0.1429(2) 0.0429(15) Uani 1 8 f d . . .
C12 C 0.5662(3) 0.7838(6) 0.1717(2) 0.0441(15) Uani 1 8 f d . . .
H12 H 0.5892 0.8631 0.1664 0.053 Uiso 1 8 f calc R . .
C13 C 0.5930(3) 0.6927(6) 0.2065(2) 0.0426(15) Uani 1 8 f d . . .
C14 C 0.6601(3) 0.7059(6) 0.2353(2) 0.0408(15) Uani 1 8 f d . . .
C15 C 0.7109(3) 0.7826(6) 0.2165(2) 0.0509(17) Uani 1 8 f d . . .
H15 H 0.7024 0.8301 0.1858 0.061 Uiso 1 8 f calc R . .
C16 C 0.7739(3) 0.7893(7) 0.2427(3) 0.0544(17) Uani 1 8 f d . . .
H16 H 0.8079 0.8396 0.2293 0.065 Uiso 1 8 f calc R . .
C17 C 0.7862(3) 0.7216(6) 0.2883(2) 0.0456(16) Uani 1 8 f d . . .
H17 H 0.8290 0.7257 0.3056 0.055 Uiso 1 8 f calc R . .
C18 C 0.7355(3) 0.6461(6) 0.3096(2) 0.0380(14) Uani 1 8 f d . . .
C19 C 0.6724(3) 0.6395(6) 0.2821(2) 0.0410(14) Uani 1 8 f d . . .
H19 H 0.6379 0.5899 0.2954 0.049 Uiso 1 8 f calc R . .
C20 C 0.7496(3) 0.5759(6) 0.3597(2) 0.0389(14) Uani 1 8 f d . . .
C21 C 0.6990(3) 0.5399(6) 0.3914(2) 0.0404(14) Uani 1 8 f d . . .
H21 H 0.6539 0.5581 0.3814 0.048 Uiso 1 8 f calc R . .
C22 C 0.7168(3) 0.4763(6) 0.4383(2) 0.0410(14) Uani 1 8 f d . . .
C31 C 0.6762(4) 0.7048(6) 0.5441(3) 0.0570(18) Uani 1 8 f d . . .
H31 H 0.6984 0.7510 0.5193 0.068 Uiso 1 8 f calc R . .
C32 C 0.7065(3) 0.6199(7) 0.5817(3) 0.0599(19) Uani 1 8 f d . . .
H32 H 0.7523 0.5988 0.5858 0.072 Uiso 1 8 f calc R . .
C28 C 0.6563(4) 0.5714(8) 0.6123(3) 0.069(2) Uani 1 8 f d . . .
H28 H 0.6628 0.5130 0.6402 0.083 Uiso 1 8 f calc R . .
C29 C 0.5946(4) 0.6278(8) 0.5929(3) 0.069(2) Uani 1 8 f d . . .
H29 H 0.5528 0.6142 0.6060 0.083 Uiso 1 8 f calc R . .
C30 C 0.6072(4) 0.7089(7) 0.5498(3) 0.063(2) Uani 1 8 f d . . .
H30 H 0.5751 0.7564 0.5291 0.075 Uiso 1 8 f calc R . .
C26 C 0.5657(3) 0.3813(6) 0.5076(3) 0.0566(18) Uani 1 8 f d . . .
H26 H 0.5201 0.3801 0.5137 0.068 Uiso 1 8 f calc R . .
C27 C 0.5946(3) 0.4499(6) 0.4668(2) 0.0440(15) Uani 1 8 f d . . .
H27 H 0.5710 0.5011 0.4415 0.053 Uiso 1 8 f calc R . .
C23 C 0.6657(3) 0.4276(6) 0.4711(2) 0.0390(14) Uani 1 8 f d . . .
C24 C 0.6797(3) 0.3440(6) 0.5157(2) 0.0499(17) Uani 1 8 f d . . .
H24 H 0.7223 0.3139 0.5282 0.060 Uiso 1 8 f calc R . .
C25 C 0.6183(3) 0.3150(6) 0.5376(3) 0.0542(19) Uani 1 8 f d . . .
H25 H 0.6132 0.2618 0.5665 0.065 Uiso 1 8 f calc R . .

loop_
_atom_site_aniso_label
_atom_site_aniso_U_11
_atom_site_aniso_U_22
_atom_site_aniso_U_33
_atom_site_aniso_U_23
_atom_site_aniso_U_13
_atom_site_aniso_U_12
Fe1 0.0417(5) 0.0488(6) 0.0412(5) 0.0055(4) -0.0031(4) 0.0016(4)
Fe2 0.0367(5) 0.0396(5) 0.0431(5) -0.0035(4) 0.0012(4) 0.0018(4)
O1 0.047(3) 0.056(3) 0.069(3) 0.013(2) -0.009(2) -0.006(2)
O2 0.048(3) 0.068(3) 0.065(3) 0.016(3) -0.012(2) -0.007(3)
O4 0.030(2) 0.064(3) 0.043(2) 0.003(2) -0.0006(18) 0.009(2)
O3 0.034(2) 0.055(3) 0.060(3) 0.010(2) -0.0067(19) 0.009(2)
C4 0.113(8) 0.052(5) 0.087(6) -0.006(5) 0.001(6) 0.009(5)
C5 0.091(6) 0.078(6) 0.060(5) -0.007(4) -0.011(5) -0.010(5)
C1 0.105(7) 0.074(5) 0.034(4) -0.002(4) 0.005(4) 0.006(5)
C2 0.064(5) 0.087(6) 0.084(6) -0.003(5) 0.024(4) 0.013(5)
C3 0.070(6) 0.092(7) 0.070(5) -0.019(5) 0.002(4) 0.036(5)
C9 0.039(3) 0.061(4) 0.061(4) 0.015(4) 0.003(3) 0.002(3)
C10 0.035(4) 0.052(4) 0.041(4) 0.004(3) 0.001(3) 0.006(3)
C6 0.044(4) 0.054(4) 0.049(4) 0.004(3) -0.007(3) -0.002(3)
C7 0.055(4) 0.068(5) 0.032(3) 0.005(3) -0.007(3) 0.010(4)
C8 0.059(4) 0.065(5) 0.039(4) 0.022(3) 0.005(3) 0.002(4)
C11 0.043(4) 0.053(4) 0.033(3) 0.004(3) 0.007(3) 0.011(3)
C12 0.039(4) 0.044(4) 0.049(4) 0.009(3) -0.004(3) 0.004(3)
C13 0.044(4) 0.050(4) 0.035(3) 0.001(3) 0.012(3) -0.006(3)
C14 0.032(3) 0.044(4) 0.046(4) -0.001(3) 0.000(3) 0.009(3)
C15 0.055(4) 0.054(4) 0.044(4) 0.014(3) 0.007(3) 0.009(4)
C16 0.043(4) 0.057(4) 0.064(5) 0.009(4) 0.011(3) -0.006(3)
C17 0.035(4) 0.060(4) 0.042(4) -0.013(3) 0.007(3) -0.001(3)
C18 0.036(3) 0.039(4) 0.039(3) -0.006(3) 0.004(3) 0.006(3)
C19 0.043(4) 0.039(3) 0.042(3) 0.001(3) 0.007(3) 0.003(3)
C20 0.046(4) 0.037(3) 0.033(3) -0.007(3) -0.002(3) 0.009(3)
C21 0.026(3) 0.049(4) 0.046(3) 0.003(3) -0.004(3) 0.003(3)
C22 0.035(3) 0.036(3) 0.051(4) -0.003(3) -0.002(3) 0.004(3)
C31 0.073(5) 0.045(4) 0.055(4) -0.009(3) 0.015(4) -0.018(4)
C32 0.040(4) 0.069(5) 0.068(5) -0.016(4) -0.011(4) 0.004(4)
C28 0.099(6) 0.067(5) 0.041(4) -0.013(4) -0.005(4) -0.010(5)
C29 0.052(5) 0.087(6) 0.071(5) -0.037(5) 0.023(4) -0.011(4)
C30 0.058(5) 0.056(5) 0.074(5) -0.023(4) 0.004(4) 0.011(4)
C26 0.058(5) 0.049(4) 0.064(5) -0.020(4) 0.010(4) -0.011(4)
C27 0.040(4) 0.052(4) 0.039(3) -0.010(3) -0.003(3) -0.004(3)
C23 0.046(4) 0.036(3) 0.035(3) -0.002(3) 0.004(3) 0.007(3)
C24 0.048(4) 0.042(4) 0.062(4) -0.001(3) 0.018(3) 0.008(3)
C25 0.080(5) 0.032(4) 0.054(4) 0.001(3) 0.021(4) 0.003(3)

loop_
_atom_type_symbol
_atom_type_description
_atom_type_scat_dispersion_real
_atom_type_scat_dispersion_imag
_atom_type_scat_source
C C 0.0033 0.0016 'International Tables Vol C Tables 4.2.6.8 and 6.1.1.4'
H H 0.0000 0.0000 'International Tables Vol C Tables 4.2.6.8 and 6.1.1.4'
O O 0.0106 0.0060 'International Tables Vol C Tables 4.2.6.8 and 6.1.1.4'
Fe Fe 0.3463 0.8444 'International Tables Vol C Tables 4.2.6.8 and 6.1.1.4'

loop_
_geom_angle_atom_site_label_1
_geom_angle_atom_site_label_2
_geom_angle_atom_site_label_3
_geom_angle
_geom_angle_site_symmetry_1
_geom_angle_site_symmetry_3
_geom_angle_publ_flag
C9 Fe1 C10 41.3(2) . . ?
C9 Fe1 C3 156.6(3) . . ?
C10 Fe1 C3 159.9(3) . . ?
C9 Fe1 C6 69.2(3) . . ?
C10 Fe1 C6 41.4(2) . . ?
C3 Fe1 C6 122.1(3) . . ?
C9 Fe1 C4 121.7(3) . . ?
C10 Fe1 C4 159.1(3) . . ?
C3 Fe1 C4 40.3(3) . . ?
C6 Fe1 C4 157.5(3) . . ?
C9 Fe1 C8 40.8(2) . . ?
C10 Fe1 C8 68.7(3) . . ?
C3 Fe1 C8 120.4(3) . . ?
C6 Fe1 C8 68.1(3) . . ?
C4 Fe1 C8 106.3(3) . . ?
C9 Fe1 C5 108.3(3) . . ?
C10 Fe1 C5 124.2(3) . . ?
C3 Fe1 C5 67.9(3) . . ?
C6 Fe1 C5 160.8(3) . . ?
C4 Fe1 C5 40.3(3) . . ?
C8 Fe1 C5 123.3(3) . . ?
C9 Fe1 C2 161.3(3) . . ?
C10 Fe1 C2 125.0(3) . . ?
C3 Fe1 C2 40.5(3) . . ?
C6 Fe1 C2 108.8(3) . . ?
C4 Fe1 C2 67.3(3) . . ?
C8 Fe1 C2 157.1(3) . . ?
C5 Fe1 C2 67.1(3) . . ?
C9 Fe1 C7 68.5(2) . . ?
C10 Fe1 C7 68.6(2) . . ?
C3 Fe1 C7 106.0(3) . . ?
C6 Fe1 C7 40.3(2) . . ?
C4 Fe1 C7 121.5(3) . . ?
C8 Fe1 C7 40.0(2) . . ?
C5 Fe1 C7 158.0(3) . . ?
C2 Fe1 C7 122.9(3) . . ?
C9 Fe1 C1 124.7(3) . . ?
C10 Fe1 C1 109.7(3) . . ?
C3 Fe1 C1 68.2(3) . . ?
C6 Fe1 C1 124.7(3) . . ?
C4 Fe1 C1 67.7(3) . . ?
C8 Fe1 C1 160.1(3) . . ?
C5 Fe1 C1 40.0(3) . . ?
C2 Fe1 C1 40.1(3) . . ?
C7 Fe1 C1 159.4(3) . . ?
C32 Fe2 C24 107.5(3) . . ?
C32 Fe2 C28 40.5(3) . . ?
C24 Fe2 C28 115.6(3) . . ?
C32 Fe2 C30 67.6(3) . . ?
C24 Fe2 C30 168.2(3) . . ?
C28 Fe2 C30 68.2(3) . . ?
C32 Fe2 C31 40.1(2) . . ?
C24 Fe2 C31 129.7(3) . . ?
C28 Fe2 C31 67.7(3) . . ?
C30 Fe2 C31 39.8(2) . . ?
C32 Fe2 C29 67.5(3) . . ?
C24 Fe2 C29 149.0(3) . . ?
C28 Fe2 C29 40.3(3) . . ?
C30 Fe2 C29 40.6(3) . . ?
C31 Fe2 C29 67.2(3) . . ?
C32 Fe2 C25 127.5(3) . . ?
C24 Fe2 C25 40.5(2) . . ?
C28 Fe2 C25 106.1(3) . . ?
C30 Fe2 C25 151.0(3) . . ?
C31 Fe2 C25 166.4(3) . . ?
C29 Fe2 C25 116.6(3) . . ?
C32 Fe2 C27 152.4(3) . . ?
C24 Fe2 C27 68.4(2) . . ?
C28 Fe2 C27 166.7(3) . . ?
C30 Fe2 C27 110.6(3) . . ?
C31 Fe2 C27 120.5(3) . . ?
C29 Fe2 C27 130.3(3) . . ?
C25 Fe2 C27 68.1(3) . . ?
C32 Fe2 C26 165.5(3) . . ?
C24 Fe2 C26 68.1(3) . . ?
C28 Fe2 C26 127.6(3) . . ?
C30 Fe2 C26 119.3(3) . . ?
C31 Fe2 C26 152.9(3) . . ?
C29 Fe2 C26 108.7(3) . . ?
C25 Fe2 C26 40.4(2) . . ?
C27 Fe2 C26 40.4(2) . . ?
C32 Fe2 C23 118.0(3) . . ?
C24 Fe2 C23 41.3(2) . . ?
C28 Fe2 C23 150.1(3) . . ?
C30 Fe2 C23 130.3(3) . . ?
C31 Fe2 C23 110.0(3) . . ?
C29 Fe2 C23 168.7(3) . . ?
C25 Fe2 C23 68.8(2) . . ?
C27 Fe2 C23 40.6(2) . . ?
C26 Fe2 C23 68.5(2) . . ?
C13 O2 H2O 109.5 . . ?
C20 O4 H4O 109.5 . . ?
C3 C4 C5 108.3(8) . . ?
C3 C4 Fe1 69.6(4) . . ?
C5 C4 Fe1 70.2(4) . . ?
C3 C4 H4 125.8 . . ?
C5 C4 H4 125.8 . . ?
Fe1 C4 H4 125.8 . . ?
C1 C5 C4 108.7(8) . . ?
C1 C5 Fe1 70.7(4) . . ?
C4 C5 Fe1 69.5(4) . . ?
C1 C5 H5 125.7 . . ?
C4 C5 H5 125.7 . . ?
Fe1 C5 H5 125.7 . . ?
C5 C1 C2 106.9(7) . . ?
C5 C1 Fe1 69.3(4) . . ?
C2 C1 Fe1 69.3(4) . . ?
C5 C1 H1 126.6 . . ?
C2 C1 H1 126.6 . . ?
Fe1 C1 H1 126.6 . . ?
C1 C2 C3 109.0(8) . . ?
C1 C2 Fe1 70.6(4) . . ?
C3 C2 Fe1 69.2(4) . . ?
C1 C2 H2 125.5 . . ?
C3 C2 H2 125.5 . . ?
Fe1 C2 H2 125.5 . . ?
C4 C3 C2 107.1(7) . . ?
C4 C3 Fe1 70.1(4) . . ?
C2 C3 Fe1 70.3(4) . . ?
C4 C3 H3 126.4 . . ?
C2 C3 H3 126.4 . . ?
Fe1 C3 H3 126.4 . . ?
C8 C9 C10 107.6(5) . . ?
C8 C9 Fe1 70.3(3) . . ?
C10 C9 Fe1 69.5(3) . . ?
C8 C9 H9 126.2 . . ?
C10 C9 H9 126.2 . . ?
Fe1 C9 H9 126.2 . . ?
C9 C10 C6 107.3(5) . . ?
C9 C10 C11 128.7(5) . . ?
C6 C10 C11 124.0(6) . . ?
C9 C10 Fe1 69.2(4) . . ?
C6 C10 Fe1 69.7(3) . . ?
C11 C10 Fe1 124.1(4) . . ?
C7 C6 C10 107.9(6) . . ?
C7 C6 Fe1 70.6(4) . . ?
C10 C6 Fe1 68.9(3) . . ?
C7 C6 H6 126.0 . . ?
C10 C6 H6 126.0 . . ?
Fe1 C6 H6 126.0 . . ?
C8 C7 C6 108.4(5) . . ?
C8 C7 Fe1 69.4(3) . . ?
C6 C7 Fe1 69.1(3) . . ?
C8 C7 H7 125.8 . . ?
C6 C7 H7 125.8 . . ?
Fe1 C7 H7 125.8 . . ?
C7 C8 C9 108.8(6) . . ?
C7 C8 Fe1 70.6(3) . . ?
C9 C8 Fe1 68.8(3) . . ?
C7 C8 H8 125.6 . . ?
C9 C8 H8 125.6 . . ?
Fe1 C8 H8 125.6 . . ?
O1 C11 C12 121.3(5) . . ?
O1 C11 C10 120.2(5) . . ?
C12 C11 C10 118.5(6) . . ?
C13 C12 C11 120.4(6) . . ?
C13 C12 H12 119.8 . . ?
C11 C12 H12 119.8 . . ?
O2 C13 C12 122.0(5) . . ?
O2 C13 C14 113.6(5) . . ?
C12 C13 C14 124.4(6) . . ?
C15 C14 C19 119.3(6) . . ?
C15 C14 C13 121.5(5) . . ?
C19 C14 C13 119.2(5) . . ?
C16 C15 C14 120.7(6) . . ?
C16 C15 H15 119.6 . . ?
C14 C15 H15 119.6 . . ?
C17 C16 C15 119.9(6) . . ?
C17 C16 H16 120.1 . . ?
C15 C16 H16 120.1 . . ?
C16 C17 C18 121.3(6) . . ?
C16 C17 H17 119.4 . . ?
C18 C17 H17 119.4 . . ?
C19 C18 C17 117.9(5) . . ?
C19 C18 C20 121.8(5) . . ?
C17 C18 C20 120.3(5) . . ?
C14 C19 C18 121.0(6) . . ?
C14 C19 H19 119.5 . . ?
C18 C19 H19 119.5 . . ?
O4 C20 C21 122.0(5) . . ?
O4 C20 C18 115.1(5) . . ?
C21 C20 C18 122.8(5) . . ?
C20 C21 C22 119.2(5) . . ?
C20 C21 H21 120.4 . . ?
C22 C21 H21 120.4 . . ?
O3 C22 C21 121.9(5) . . ?
O3 C22 C23 116.7(5) . . ?
C21 C22 C23 121.4(5) . . ?
C30 C31 C32 108.7(6) . . ?
C30 C31 Fe2 70.0(4) . . ?
C32 C31 Fe2 69.3(4) . . ?
C30 C31 H31 125.6 . . ?
C32 C31 H31 125.6 . . ?
Fe2 C31 H31 126.6 . . ?
C31 C32 C28 108.5(6) . . ?
C31 C32 Fe2 70.6(4) . . ?
C28 C32 Fe2 70.2(4) . . ?
C31 C32 H32 125.7 . . ?
C28 C32 H32 125.7 . . ?
Fe2 C32 H32 125.1 . . ?
C32 C28 C29 107.1(7) . . ?
C32 C28 Fe2 69.3(4) . . ?
C29 C28 Fe2 70.3(4) . . ?
C32 C28 H28 126.4 . . ?
C29 C28 H28 126.4 . . ?
Fe2 C28 H28 125.6 . . ?
C28 C29 C30 108.1(7) . . ?
C28 C29 Fe2 69.4(4) . . ?
C30 C29 Fe2 69.4(4) . . ?
C28 C29 H29 126.0 . . ?
C30 C29 H29 126.0 . . ?
Fe2 C29 H29 126.8 . . ?
C31 C30 C29 107.5(7) . . ?
C31 C30 Fe2 70.2(4) . . ?
C29 C30 Fe2 70.0(4) . . ?
C31 C30 H30 126.2 . . ?
C29 C30 H30 126.2 . . ?
Fe2 C30 H30 125.1 . . ?
C25 C26 C27 108.3(6) . . ?
C25 C26 Fe2 69.8(4) . . ?
C27 C26 Fe2 69.8(3) . . ?
C25 C26 H26 125.9 . . ?
C27 C26 H26 125.9 . . ?
Fe2 C26 H26 126.2 . . ?
C26 C27 C23 108.7(6) . . ?
C26 C27 Fe2 69.8(3) . . ?
C23 C27 Fe2 69.7(3) . . ?
C26 C27 H27 125.6 . . ?
C23 C27 H27 125.6 . . ?
Fe2 C27 H27 126.4 . . ?
C27 C23 C24 106.4(5) . . ?
C27 C23 C22 129.3(5) . . ?
C24 C23 C22 124.4(5) . . ?
C27 C23 Fe2 69.6(3) . . ?
C24 C23 Fe2 68.4(3) . . ?
C22 C23 Fe2 126.6(4) . . ?
C25 C24 C23 108.8(6) . . ?
C25 C24 Fe2 70.6(3) . . ?
C23 C24 Fe2 70.3(3) . . ?
C25 C24 H24 125.6 . . ?
C23 C24 H24 125.6 . . ?
Fe2 C24 H24 125.1 . . ?
C24 C25 C26 107.8(6) . . ?
C24 C25 Fe2 68.9(3) . . ?
C26 C25 Fe2 69.9(4) . . ?
C24 C25 H25 126.1 . . ?
C26 C25 H25 126.1 . . ?
Fe2 C25 H25 126.7 . . ?

loop_
_geom_bond_atom_site_label_1
_geom_bond_atom_site_label_2
_geom_bond_distance
_geom_bond_site_symmetry_2
_geom_bond_publ_flag
Fe1 C9 2.016(6) . ?
Fe1 C10 2.021(6) . ?
Fe1 C3 2.026(7) . ?
Fe1 C6 2.030(6) . ?
Fe1 C4 2.032(8) . ?
Fe1 C8 2.036(6) . ?
Fe1 C5 2.040(7) . ?
Fe1 C2 2.042(7) . ?
Fe1 C7 2.051(6) . ?
Fe1 C1 2.059(6) . ?
Fe2 C32 2.024(6) . ?
Fe2 C24 2.027(6) . ?
Fe2 C28 2.036(7) . ?
Fe2 C30 2.038(7) . ?
Fe2 C31 2.040(6) . ?
Fe2 C29 2.047(6) . ?
Fe2 C25 2.050(6) . ?
Fe2 C27 2.051(5) . ?
Fe2 C26 2.052(6) . ?
Fe2 C23 2.052(5) . ?
O1 C11 1.261(7) . ?
O2 C13 1.334(7) . ?
O2 H2O 0.8200 . ?
O4 C20 1.302(6) . ?
O4 H4O 0.8200 . ?
O3 C22 1.285(6) . ?
C4 C3 1.399(10) . ?
C4 C5 1.402(10) . ?
C4 H4 0.9800 . ?
C5 C1 1.402(10) . ?
C5 H5 0.9800 . ?
C1 C2 1.405(10) . ?
C1 H1 0.9800 . ?
C2 C3 1.408(10) . ?
C2 H2 0.9800 . ?
C3 H3 0.9800 . ?
C9 C8 1.414(8) . ?
C9 C10 1.424(8) . ?
C9 H9 0.9800 . ?
C10 C6 1.431(7) . ?
C10 C11 1.470(8) . ?
C6 C7 1.407(8) . ?
C6 H6 0.9800 . ?
C7 C8 1.400(8) . ?
C7 H7 0.9800 . ?
C8 H8 0.9800 . ?
C11 C12 1.454(7) . ?
C12 C13 1.361(8) . ?
C12 H12 0.9300 . ?
C13 C14 1.481(7) . ?
C14 C15 1.382(8) . ?
C14 C19 1.389(7) . ?
C15 C16 1.377(8) . ?
C15 H15 0.9300 . ?
C16 C17 1.368(8) . ?
C16 H16 0.9300 . ?
C17 C18 1.404(8) . ?
C17 H17 0.9300 . ?
C18 C19 1.394(7) . ?
C18 C20 1.484(8) . ?
C19 H19 0.9300 . ?
C20 C21 1.392(7) . ?
C21 C22 1.392(8) . ?
C21 H21 0.9300 . ?
C22 C23 1.454(8) . ?
C31 C30 1.387(8) . ?
C31 C32 1.393(9) . ?
C31 H31 0.9300 . ?
C32 C28 1.405(9) . ?
C32 H32 0.9300 . ?
C28 C29 1.406(9) . ?
C28 H28 0.9300 . ?
C29 C30 1.417(9) . ?
C29 H29 0.9300 . ?
C30 H30 0.9300 . ?
C26 C25 1.416(8) . ?
C26 C27 1.416(8) . ?
C26 H26 0.9300 . ?
C27 C23 1.425(7) . ?
C27 H27 0.9300 . ?
C23 C24 1.438(8) . ?
C24 C25 1.413(8) . ?
C24 H24 0.9300 . ?
C25 H25 0.9300 . ?

loop_
_geom_hbond_atom_site_label_D
_geom_hbond_atom_site_label_H
_geom_hbond_atom_site_label_A
_geom_hbond_distance_DH
_geom_hbond_distance_HA
_geom_hbond_distance_DA
_geom_hbond_angle_DHA
_geom_hbond_site_symmetry_A
O2 H2O O1 0.82 1.80 2.527(5) 147.8 .
O4 H4O O3 0.82 1.74 2.471(6) 147.8 .
C7 H7 O3 0.98 2.44 3.392(7) 163.3 8_465

loop_
_geom_torsion_atom_site_label_1
_geom_torsion_atom_site_label_2
_geom_torsion_atom_site_label_3
_geom_torsion_atom_site_label_4
_geom_torsion
_geom_torsion_site_symmetry_1
_geom_torsion_site_symmetry_2
_geom_torsion_site_symmetry_3
_geom_torsion_site_symmetry_4
_geom_torsion_publ_flag
C9 Fe1 C4 C3 159.8(5) . . . . ?
C10 Fe1 C4 C3 -169.0(7) . . . . ?
C6 Fe1 C4 C3 46.0(11) . . . . ?
C8 Fe1 C4 C3 118.0(5) . . . . ?
C5 Fe1 C4 C3 -119.4(8) . . . . ?
C2 Fe1 C4 C3 -38.6(5) . . . . ?
C7 Fe1 C4 C3 77.1(6) . . . . ?
C1 Fe1 C4 C3 -82.2(5) . . . . ?
C9 Fe1 C4 C5 -80.8(6) . . . . ?
C10 Fe1 C4 C5 -49.6(11) . . . . ?
C3 Fe1 C4 C5 119.4(8) . . . . ?
C6 Fe1 C4 C5 165.4(7) . . . . ?
C8 Fe1 C4 C5 -122.6(5) . . . . ?
C2 Fe1 C4 C5 80.7(5) . . . . ?
C7 Fe1 C4 C5 -163.5(5) . . . . ?
C1 Fe1 C4 C5 37.2(5) . . . . ?
C3 C4 C5 C1 -0.8(9) . . . . ?
Fe1 C4 C5 C1 -60.1(5) . . . . ?
C3 C4 C5 Fe1 59.4(6) . . . . ?
C9 Fe1 C5 C1 -122.7(5) . . . . ?
C10 Fe1 C5 C1 -79.7(6) . . . . ?
C3 Fe1 C5 C1 82.0(5) . . . . ?
C6 Fe1 C5 C1 -43.4(11) . . . . ?
C4 Fe1 C5 C1 119.5(7) . . . . ?
C8 Fe1 C5 C1 -165.2(4) . . . . ?
C2 Fe1 C5 C1 38.0(5) . . . . ?
C7 Fe1 C5 C1 159.7(7) . . . . ?
C9 Fe1 C5 C4 117.8(5) . . . . ?
C10 Fe1 C5 C4 160.8(5) . . . . ?
C3 Fe1 C5 C4 -37.5(5) . . . . ?
C6 Fe1 C5 C4 -162.9(8) . . . . ?
C8 Fe1 C5 C4 75.3(6) . . . . ?
C2 Fe1 C5 C4 -81.5(6) . . . . ?
C7 Fe1 C5 C4 40.3(11) . . . . ?
C1 Fe1 C5 C4 -119.5(7) . . . . ?
C4 C5 C1 C2 0.1(9) . . . . ?
Fe1 C5 C1 C2 -59.3(5) . . . . ?
C4 C5 C1 Fe1 59.4(5) . . . . ?
C9 Fe1 C1 C5 76.6(6) . . . . ?
C10 Fe1 C1 C5 120.3(5) . . . . ?
C3 Fe1 C1 C5 -81.2(5) . . . . ?
C6 Fe1 C1 C5 164.0(4) . . . . ?
C4 Fe1 C1 C5 -37.5(5) . . . . ?
C8 Fe1 C1 C5 38.6(11) . . . . ?
C2 Fe1 C1 C5 -118.3(7) . . . . ?
C7 Fe1 C1 C5 -158.4(7) . . . . ?
C9 Fe1 C1 C2 -165.1(5) . . . . ?
C10 Fe1 C1 C2 -121.4(5) . . . . ?
C3 Fe1 C1 C2 37.2(5) . . . . ?
C6 Fe1 C1 C2 -77.6(6) . . . . ?
C4 Fe1 C1 C2 80.9(5) . . . . ?
C8 Fe1 C1 C2 157.0(8) . . . . ?
C5 Fe1 C1 C2 118.3(7) . . . . ?
C7 Fe1 C1 C2 -40.0(11) . . . . ?
C5 C1 C2 C3 0.7(8) . . . . ?
Fe1 C1 C2 C3 -58.7(5) . . . . ?
C5 C1 C2 Fe1 59.3(5) . . . . ?
C9 Fe1 C2 C1 41.3(12) . . . . ?
C10 Fe1 C2 C1 78.8(6) . . . . ?
C3 Fe1 C2 C1 -120.2(7) . . . . ?
C6 Fe1 C2 C1 122.0(5) . . . . ?
C4 Fe1 C2 C1 -81.8(5) . . . . ?
C8 Fe1 C2 C1 -159.9(7) . . . . ?
C5 Fe1 C2 C1 -37.9(5) . . . . ?
C7 Fe1 C2 C1 164.4(4) . . . . ?
C9 Fe1 C2 C3 161.5(8) . . . . ?
C10 Fe1 C2 C3 -161.0(5) . . . . ?
C6 Fe1 C2 C3 -117.8(5) . . . . ?
C4 Fe1 C2 C3 38.5(5) . . . . ?
C8 Fe1 C2 C3 -39.7(11) . . . . ?
C5 Fe1 C2 C3 82.3(5) . . . . ?
C7 Fe1 C2 C3 -75.4(6) . . . . ?
C1 Fe1 C2 C3 120.2(7) . . . . ?
C5 C4 C3 C2 1.2(9) . . . . ?
Fe1 C4 C3 C2 60.9(5) . . . . ?
C5 C4 C3 Fe1 -59.7(6) . . . . ?
C1 C2 C3 C4 -1.1(9) . . . . ?
Fe1 C2 C3 C4 -60.7(5) . . . . ?
C1 C2 C3 Fe1 59.6(5) . . . . ?
C9 Fe1 C3 C4 -47.6(10) . . . . ?
C10 Fe1 C3 C4 168.5(7) . . . . ?
C6 Fe1 C3 C4 -161.0(5) . . . . ?
C8 Fe1 C3 C4 -79.2(6) . . . . ?
C5 Fe1 C3 C4 37.5(5) . . . . ?
C2 Fe1 C3 C4 117.5(7) . . . . ?
C7 Fe1 C3 C4 -120.2(5) . . . . ?
C1 Fe1 C3 C4 80.7(5) . . . . ?
C9 Fe1 C3 C2 -165.2(6) . . . . ?
C10 Fe1 C3 C2 51.0(10) . . . . ?
C6 Fe1 C3 C2 81.5(5) . . . . ?
C4 Fe1 C3 C2 -117.5(7) . . . . ?
C8 Fe1 C3 C2 163.3(5) . . . . ?
C5 Fe1 C3 C2 -80.1(5) . . . . ?
C7 Fe1 C3 C2 122.3(5) . . . . ?
C1 Fe1 C3 C2 -36.8(5) . . . . ?
C10 Fe1 C9 C8 118.4(5) . . . . ?
C3 Fe1 C9 C8 -43.7(9) . . . . ?
C6 Fe1 C9 C8 80.1(4) . . . . ?
C4 Fe1 C9 C8 -77.9(5) . . . . ?
C5 Fe1 C9 C8 -120.1(4) . . . . ?
C2 Fe1 C9 C8 167.6(9) . . . . ?
C7 Fe1 C9 C8 36.7(4) . . . . ?
C1 Fe1 C9 C8 -161.3(4) . . . . ?
C3 Fe1 C9 C10 -162.1(7) . . . . ?
C6 Fe1 C9 C10 -38.3(3) . . . . ?
C4 Fe1 C9 C10 163.7(4) . . . . ?
C8 Fe1 C9 C10 -118.4(5) . . . . ?
C5 Fe1 C9 C10 121.4(4) . . . . ?
C2 Fe1 C9 C10 49.2(11) . . . . ?
C7 Fe1 C9 C10 -81.7(4) . . . . ?
C1 Fe1 C9 C10 80.3(5) . . . . ?
C8 C9 C10 C6 -0.8(7) . . . . ?
Fe1 C9 C10 C6 59.5(4) . . . . ?
C8 C9 C10 C11 -178.0(6) . . . . ?
Fe1 C9 C10 C11 -117.7(6) . . . . ?
C8 C9 C10 Fe1 -60.3(4) . . . . ?
C3 Fe1 C10 C9 159.2(8) . . . . ?
C6 Fe1 C10 C9 118.7(5) . . . . ?
C4 Fe1 C10 C9 -41.9(9) . . . . ?
C8 Fe1 C10 C9 38.1(4) . . . . ?
C5 Fe1 C10 C9 -78.5(5) . . . . ?
C2 Fe1 C10 C9 -162.8(4) . . . . ?
C7 Fe1 C10 C9 81.3(4) . . . . ?
C1 Fe1 C10 C9 -120.7(4) . . . . ?
C9 Fe1 C10 C6 -118.7(5) . . . . ?
C3 Fe1 C10 C6 40.5(9) . . . . ?
C4 Fe1 C10 C6 -160.6(8) . . . . ?
C8 Fe1 C10 C6 -80.5(4) . . . . ?
C5 Fe1 C10 C6 162.8(4) . . . . ?
C2 Fe1 C10 C6 78.5(5) . . . . ?
C7 Fe1 C10 C6 -37.4(4) . . . . ?
C1 Fe1 C10 C6 120.7(4) . . . . ?
C9 Fe1 C10 C11 123.3(7) . . . . ?
C3 Fe1 C10 C11 -77.5(10) . . . . ?
C6 Fe1 C10 C11 -118.0(7) . . . . ?
C4 Fe1 C10 C11 81.4(10) . . . . ?
C8 Fe1 C10 C11 161.5(6) . . . . ?
C5 Fe1 C10 C11 44.9(7) . . . . ?
C2 Fe1 C10 C11 -39.4(7) . . . . ?
C7 Fe1 C10 C11 -155.4(6) . . . . ?
C1 Fe1 C10 C11 2.7(6) . . . . ?
C9 C10 C6 C7 0.9(7) . . . . ?
C11 C10 C6 C7 178.3(5) . . . . ?
Fe1 C10 C6 C7 60.1(4) . . . . ?
C9 C10 C6 Fe1 -59.2(4) . . . . ?
C11 C10 C6 Fe1 118.2(6) . . . . ?
C9 Fe1 C6 C7 -80.8(4) . . . . ?
C10 Fe1 C6 C7 -119.0(5) . . . . ?
C3 Fe1 C6 C7 76.3(5) . . . . ?
C4 Fe1 C6 C7 42.9(10) . . . . ?
C8 Fe1 C6 C7 -36.8(4) . . . . ?
C5 Fe1 C6 C7 -166.9(8) . . . . ?
C2 Fe1 C6 C7 119.0(4) . . . . ?
C1 Fe1 C6 C7 160.6(4) . . . . ?
C9 Fe1 C6 C10 38.3(3) . . . . ?
C3 Fe1 C6 C10 -164.7(4) . . . . ?
C4 Fe1 C6 C10 161.9(8) . . . . ?
C8 Fe1 C6 C10 82.3(4) . . . . ?
C5 Fe1 C6 C10 -47.8(10) . . . . ?
C2 Fe1 C6 C10 -122.0(4) . . . . ?
C7 Fe1 C6 C10 119.0(5) . . . . ?
C1 Fe1 C6 C10 -80.3(5) . . . . ?
C10 C6 C7 C8 -0.7(7) . . . . ?
Fe1 C6 C7 C8 58.4(4) . . . . ?
C10 C6 C7 Fe1 -59.1(4) . . . . ?
C9 Fe1 C7 C8 -37.4(4) . . . . ?
C10 Fe1 C7 C8 -82.0(4) . . . . ?
C3 Fe1 C7 C8 118.5(5) . . . . ?
C6 Fe1 C7 C8 -120.3(5) . . . . ?
C4 Fe1 C7 C8 77.5(5) . . . . ?
C5 Fe1 C7 C8 48.2(9) . . . . ?
C2 Fe1 C7 C8 159.4(4) . . . . ?
C1 Fe1 C7 C8 -171.1(8) . . . . ?
C9 Fe1 C7 C6 82.9(4) . . . . ?
C10 Fe1 C7 C6 38.4(4) . . . . ?
C3 Fe1 C7 C6 -121.2(5) . . . . ?
C4 Fe1 C7 C6 -162.2(4) . . . . ?
C8 Fe1 C7 C6 120.3(5) . . . . ?
C5 Fe1 C7 C6 168.5(7) . . . . ?
C2 Fe1 C7 C6 -80.3(5) . . . . ?
C1 Fe1 C7 C6 -50.8(10) . . . . ?
C6 C7 C8 C9 0.2(8) . . . . ?
Fe1 C7 C8 C9 58.4(4) . . . . ?
C6 C7 C8 Fe1 -58.2(4) . . . . ?
C10 C9 C8 C7 0.4(7) . . . . ?
Fe1 C9 C8 C7 -59.4(5) . . . . ?
C10 C9 C8 Fe1 59.8(4) . . . . ?
C9 Fe1 C8 C7 120.2(6) . . . . ?
C10 Fe1 C8 C7 81.7(4) . . . . ?
C3 Fe1 C8 C7 -78.3(5) . . . . ?
C6 Fe1 C8 C7 37.0(4) . . . . ?
C4 Fe1 C8 C7 -119.8(5) . . . . ?
C5 Fe1 C8 C7 -160.5(4) . . . . ?
C2 Fe1 C8 C7 -49.6(10) . . . . ?
C1 Fe1 C8 C7 170.8(8) . . . . ?
C10 Fe1 C8 C9 -38.5(4) . . . . ?
C3 Fe1 C8 C9 161.4(4) . . . . ?
C6 Fe1 C8 C9 -83.2(4) . . . . ?
C4 Fe1 C8 C9 119.9(5) . . . . ?
C5 Fe1 C8 C9 79.3(5) . . . . ?
C2 Fe1 C8 C9 -169.8(7) . . . . ?
C7 Fe1 C8 C9 -120.2(6) . . . . ?
C1 Fe1 C8 C9 50.6(10) . . . . ?
C9 C10 C11 O1 -175.4(6) . . . . ?
C6 C10 C11 O1 7.8(9) . . . . ?
Fe1 C10 C11 O1 95.0(6) . . . . ?
C9 C10 C11 C12 6.1(9) . . . . ?
C6 C10 C11 C12 -170.7(6) . . . . ?
Fe1 C10 C11 C12 -83.5(6) . . . . ?
O1 C11 C12 C13 2.1(9) . . . . ?
C10 C11 C12 C13 -179.4(5) . . . . ?
C11 C12 C13 O2 -2.1(9) . . . . ?
C11 C12 C13 C14 176.1(5) . . . . ?
O2 C13 C14 C15 153.8(6) . . . . ?
C12 C13 C14 C15 -24.5(9) . . . . ?
O2 C13 C14 C19 -26.0(8) . . . . ?
C12 C13 C14 C19 155.7(6) . . . . ?
C19 C14 C15 C16 2.6(9) . . . . ?
C13 C14 C15 C16 -177.2(6) . . . . ?
C14 C15 C16 C17 -1.3(10) . . . . ?
C15 C16 C17 C18 -0.8(10) . . . . ?
C16 C17 C18 C19 1.5(9) . . . . ?
C16 C17 C18 C20 -178.7(6) . . . . ?
C15 C14 C19 C18 -1.8(9) . . . . ?
C13 C14 C19 C18 178.0(5) . . . . ?
C17 C18 C19 C14 -0.2(8) . . . . ?
C20 C18 C19 C14 180.0(5) . . . . ?
C19 C18 C20 O4 157.1(5) . . . . ?
C17 C18 C20 O4 -22.7(8) . . . . ?
C19 C18 C20 C21 -23.1(9) . . . . ?
C17 C18 C20 C21 157.0(6) . . . . ?
O4 C20 C21 C22 0.8(9) . . . . ?
C18 C20 C21 C22 -178.9(5) . . . . ?
C20 C21 C22 O3 1.7(9) . . . . ?
C20 C21 C22 C23 -175.4(5) . . . . ?
C32 Fe2 C31 C30 -120.1(6) . . . . ?
C24 Fe2 C31 C30 172.2(4) . . . . ?
C28 Fe2 C31 C30 -82.3(5) . . . . ?
C29 Fe2 C31 C30 -38.5(4) . . . . ?
C25 Fe2 C31 C30 -147.8(10) . . . . ?
C27 Fe2 C31 C30 86.0(5) . . . . ?
C26 Fe2 C31 C30 48.1(8) . . . . ?
C23 Fe2 C31 C30 129.7(4) . . . . ?
C24 Fe2 C31 C32 -67.6(5) . . . . ?
C28 Fe2 C31 C32 37.8(4) . . . . ?
C30 Fe2 C31 C32 120.1(6) . . . . ?
C29 Fe2 C31 C32 81.6(5) . . . . ?
C25 Fe2 C31 C32 -27.6(13) . . . . ?
C27 Fe2 C31 C32 -153.8(4) . . . . ?
C26 Fe2 C31 C32 168.2(5) . . . . ?
C23 Fe2 C31 C32 -110.1(4) . . . . ?
C30 C31 C32 C28 -1.1(8) . . . . ?
Fe2 C31 C32 C28 -60.2(5) . . . . ?
C30 C31 C32 Fe2 59.1(5) . . . . ?
C24 Fe2 C32 C31 131.8(4) . . . . ?
C28 Fe2 C32 C31 -119.0(6) . . . . ?
C30 Fe2 C32 C31 -36.8(4) . . . . ?
C29 Fe2 C32 C31 -80.9(4) . . . . ?
C25 Fe2 C32 C31 172.1(4) . . . . ?
C27 Fe2 C32 C31 55.2(7) . . . . ?
C26 Fe2 C32 C31 -158.2(10) . . . . ?
C23 Fe2 C32 C31 88.2(4) . . . . ?
C24 Fe2 C32 C28 -109.2(5) . . . . ?
C30 Fe2 C32 C28 82.3(5) . . . . ?
C31 Fe2 C32 C28 119.0(6) . . . . ?
C29 Fe2 C32 C28 38.1(4) . . . . ?
C25 Fe2 C32 C28 -68.9(5) . . . . ?
C27 Fe2 C32 C28 174.2(5) . . . . ?
C26 Fe2 C32 C28 -39.2(12) . . . . ?
C23 Fe2 C32 C28 -152.7(4) . . . . ?
C31 C32 C28 C29 0.1(8) . . . . ?
Fe2 C32 C28 C29 -60.4(5) . . . . ?
C31 C32 C28 Fe2 60.4(5) . . . . ?
C24 Fe2 C28 C32 87.2(5) . . . . ?
C30 Fe2 C28 C32 -80.5(5) . . . . ?
C31 Fe2 C28 C32 -37.5(4) . . . . ?
C29 Fe2 C28 C32 -118.1(7) . . . . ?
C25 Fe2 C28 C32 129.6(4) . . . . ?
C27 Fe2 C28 C32 -168.3(11) . . . . ?
C26 Fe2 C28 C32 168.5(4) . . . . ?
C23 Fe2 C28 C32 54.2(8) . . . . ?
C32 Fe2 C28 C29 118.1(7) . . . . ?
C24 Fe2 C28 C29 -154.7(4) . . . . ?
C30 Fe2 C28 C29 37.5(4) . . . . ?
C31 Fe2 C28 C29 80.6(5) . . . . ?
C25 Fe2 C28 C29 -112.3(5) . . . . ?
C27 Fe2 C28 C29 -50.2(14) . . . . ?
C26 Fe2 C28 C29 -73.5(6) . . . . ?
C23 Fe2 C28 C29 172.3(5) . . . . ?
C32 C28 C29 C30 1.0(8) . . . . ?
Fe2 C28 C29 C30 -58.8(5) . . . . ?
C32 C28 C29 Fe2 59.7(5) . . . . ?
C32 Fe2 C29 C28 -38.3(4) . . . . ?
C24 Fe2 C29 C28 48.3(7) . . . . ?
C30 Fe2 C29 C28 -119.7(6) . . . . ?
C31 Fe2 C29 C28 -81.9(5) . . . . ?
C25 Fe2 C29 C28 83.6(5) . . . . ?
C27 Fe2 C29 C28 166.6(4) . . . . ?
C26 Fe2 C29 C28 126.7(5) . . . . ?
C23 Fe2 C29 C28 -160.0(12) . . . . ?
C32 Fe2 C29 C30 81.3(4) . . . . ?
C24 Fe2 C29 C30 168.0(5) . . . . ?
C28 Fe2 C29 C30 119.7(6) . . . . ?
C31 Fe2 C29 C30 37.7(4) . . . . ?
C25 Fe2 C29 C30 -156.7(4) . . . . ?
C27 Fe2 C29 C30 -73.8(5) . . . . ?
C26 Fe2 C29 C30 -113.6(4) . . . . ?
C23 Fe2 C29 C30 -40.3(15) . . . . ?
C32 C31 C30 C29 1.7(7) . . . . ?
Fe2 C31 C30 C29 60.4(5) . . . . ?
C32 C31 C30 Fe2 -58.7(5) . . . . ?
C28 C29 C30 C31 -1.6(8) . . . . ?
Fe2 C29 C30 C31 -60.5(5) . . . . ?
C28 C29 C30 Fe2 58.8(5) . . . . ?
C32 Fe2 C30 C31 37.0(4) . . . . ?
C24 Fe2 C30 C31 -30.4(15) . . . . ?
C28 Fe2 C30 C31 80.9(4) . . . . ?
C29 Fe2 C30 C31 118.1(6) . . . . ?
C25 Fe2 C30 C31 165.0(5) . . . . ?
C27 Fe2 C30 C31 -113.3(4) . . . . ?
C26 Fe2 C30 C31 -157.1(4) . . . . ?
C23 Fe2 C30 C31 -71.4(5) . . . . ?
C32 Fe2 C30 C29 -81.1(5) . . . . ?
C24 Fe2 C30 C29 -148.5(12) . . . . ?
C28 Fe2 C30 C29 -37.2(4) . . . . ?
C31 Fe2 C30 C29 -118.1(6) . . . . ?
C25 Fe2 C30 C29 46.8(8) . . . . ?
C27 Fe2 C30 C29 128.5(4) . . . . ?
C26 Fe2 C30 C29 84.8(5) . . . . ?
C23 Fe2 C30 C29 170.4(4) . . . . ?
C32 Fe2 C26 C25 -37.4(12) . . . . ?
C24 Fe2 C26 C25 37.6(4) . . . . ?
C28 Fe2 C26 C25 -68.6(5) . . . . ?
C30 Fe2 C26 C25 -152.6(4) . . . . ?
C31 Fe2 C26 C25 174.3(5) . . . . ?
C29 Fe2 C26 C25 -109.4(4) . . . . ?
C27 Fe2 C26 C25 119.5(6) . . . . ?
C23 Fe2 C26 C25 82.2(4) . . . . ?
C32 Fe2 C26 C27 -156.9(10) . . . . ?
C24 Fe2 C26 C27 -81.9(4) . . . . ?
C28 Fe2 C26 C27 171.9(4) . . . . ?
C30 Fe2 C26 C27 87.9(5) . . . . ?
C31 Fe2 C26 C27 54.8(7) . . . . ?
C29 Fe2 C26 C27 131.1(4) . . . . ?
C25 Fe2 C26 C27 -119.5(6) . . . . ?
C23 Fe2 C26 C27 -37.3(4) . . . . ?
C25 C26 C27 C23 -0.3(7) . . . . ?
Fe2 C26 C27 C23 59.0(4) . . . . ?
C25 C26 C27 Fe2 -59.3(4) . . . . ?
C32 Fe2 C27 C26 167.7(5) . . . . ?
C24 Fe2 C27 C26 81.3(4) . . . . ?
C28 Fe2 C27 C26 -28.8(14) . . . . ?
C30 Fe2 C27 C26 -111.4(4) . . . . ?
C31 Fe2 C27 C26 -154.4(4) . . . . ?
C29 Fe2 C27 C26 -69.5(5) . . . . ?
C25 Fe2 C27 C26 37.4(4) . . . . ?
C23 Fe2 C27 C26 120.0(5) . . . . ?
C32 Fe2 C27 C23 47.7(7) . . . . ?
C24 Fe2 C27 C23 -38.8(3) . . . . ?
C28 Fe2 C27 C23 -148.8(12) . . . . ?
C30 Fe2 C27 C23 128.6(4) . . . . ?
C31 Fe2 C27 C23 85.6(4) . . . . ?
C29 Fe2 C27 C23 170.5(4) . . . . ?
C25 Fe2 C27 C23 -82.6(4) . . . . ?
C26 Fe2 C27 C23 -120.0(5) . . . . ?
C26 C27 C23 C24 -0.3(7) . . . . ?
Fe2 C27 C23 C24 58.8(4) . . . . ?
C26 C27 C23 C22 179.7(6) . . . . ?
Fe2 C27 C23 C22 -121.2(6) . . . . ?
C26 C27 C23 Fe2 -59.1(4) . . . . ?
O3 C22 C23 C27 173.0(6) . . . . ?
C21 C22 C23 C27 -9.7(10) . . . . ?
O3 C22 C23 C24 -7.0(9) . . . . ?
C21 C22 C23 C24 170.2(6) . . . . ?
O3 C22 C23 Fe2 80.3(6) . . . . ?
C21 C22 C23 Fe2 -102.5(6) . . . . ?
C32 Fe2 C23 C27 -157.2(4) . . . . ?
C24 Fe2 C23 C27 118.0(5) . . . . ?
C28 Fe2 C23 C27 166.2(5) . . . . ?
C30 Fe2 C23 C27 -73.7(5) . . . . ?
C31 Fe2 C23 C27 -113.9(4) . . . . ?
C29 Fe2 C23 C27 -40.2(15) . . . . ?
C25 Fe2 C23 C27 80.6(4) . . . . ?
C26 Fe2 C23 C27 37.1(4) . . . . ?
C32 Fe2 C23 C24 84.8(4) . . . . ?
C28 Fe2 C23 C24 48.1(7) . . . . ?
C30 Fe2 C23 C24 168.2(4) . . . . ?
C31 Fe2 C23 C24 128.0(4) . . . . ?
C29 Fe2 C23 C24 -158.3(13) . . . . ?
C25 Fe2 C23 C24 -37.5(4) . . . . ?
C27 Fe2 C23 C24 -118.0(5) . . . . ?
C26 Fe2 C23 C24 -81.0(4) . . . . ?
C32 Fe2 C23 C22 -32.8(6) . . . . ?
C24 Fe2 C23 C22 -117.5(6) . . . . ?
C28 Fe2 C23 C22 -69.4(8) . . . . ?
C30 Fe2 C23 C22 50.7(6) . . . . ?
C31 Fe2 C23 C22 10.5(6) . . . . ?
C29 Fe2 C23 C22 84.2(15) . . . . ?
C25 Fe2 C23 C22 -155.0(6) . . . . ?
C27 Fe2 C23 C22 124.4(7) . . . . ?
C26 Fe2 C23 C22 161.5(6) . . . . ?
C27 C23 C24 C25 0.8(7) . . . . ?
C22 C23 C24 C25 -179.2(5) . . . . ?
Fe2 C23 C24 C25 60.4(4) . . . . ?
C27 C23 C24 Fe2 -59.6(4) . . . . ?
C22 C23 C24 Fe2 120.4(6) . . . . ?
C32 Fe2 C24 C25 127.9(4) . . . . ?
C28 Fe2 C24 C25 85.0(5) . . . . ?
C30 Fe2 C24 C25 -168.6(12) . . . . ?
C31 Fe2 C24 C25 166.5(4) . . . . ?
C29 Fe2 C24 C25 52.7(7) . . . . ?
C27 Fe2 C24 C25 -81.1(4) . . . . ?
C26 Fe2 C24 C25 -37.5(4) . . . . ?
C23 Fe2 C24 C25 -119.3(5) . . . . ?
C32 Fe2 C24 C23 -112.8(4) . . . . ?
C28 Fe2 C24 C23 -155.7(4) . . . . ?
C30 Fe2 C24 C23 -49.3(15) . . . . ?
C31 Fe2 C24 C23 -74.2(5) . . . . ?
C29 Fe2 C24 C23 171.9(5) . . . . ?
C25 Fe2 C24 C23 119.3(6) . . . . ?
C27 Fe2 C24 C23 38.2(3) . . . . ?
C26 Fe2 C24 C23 81.8(4) . . . . ?
C23 C24 C25 C26 -1.0(7) . . . . ?
Fe2 C24 C25 C26 59.2(4) . . . . ?
C23 C24 C25 Fe2 -60.2(4) . . . . ?
C27 C26 C25 C24 0.8(7) . . . . ?
Fe2 C26 C25 C24 -58.6(4) . . . . ?
C27 C26 C25 Fe2 59.4(4) . . . . ?
C32 Fe2 C25 C24 -71.6(5) . . . . ?
C28 Fe2 C25 C24 -110.7(4) . . . . ?
C30 Fe2 C25 C24 175.2(5) . . . . ?
C31 Fe2 C25 C24 -49.5(12) . . . . ?
C29 Fe2 C25 C24 -152.7(4) . . . . ?
C27 Fe2 C25 C24 81.9(4) . . . . ?
C26 Fe2 C25 C24 119.4(6) . . . . ?
C23 Fe2 C25 C24 38.1(4) . . . . ?
C32 Fe2 C25 C26 169.0(4) . . . . ?
C24 Fe2 C25 C26 -119.4(6) . . . . ?
C28 Fe2 C25 C26 129.9(4) . . . . ?
C30 Fe2 C25 C26 55.8(7) . . . . ?
C31 Fe2 C25 C26 -168.9(10) . . . . ?
C29 Fe2 C25 C26 87.9(5) . . . . ?
C27 Fe2 C25 C26 -37.5(4) . . . . ?
C23 Fe2 C25 C26 -81.3(4) . . . . ?
